data_7244265
loop_
_publ_author_name
'Turek, Marika'
'Biczak, Robert'
'Paw\/lowska, Barbara'
'R\'o\.zycka-Soko\/lowska, Ewa'
'Owsianik, Krzysztof'
'Marciniak, Bernard'
'Ba\/lczewski, Piotr'

_publ_section_title
;
 The need to change the approach to the safe use of herbicides by
 developing chiral and environmentally friendly formulations: a series of
 enantioselective (R)- and (S)-phenylethylammonium chloroacetates
;
_journal_issue 4
_journal_name_full 'Green Chemistry'
_journal_page_first 1693
_journal_page_last 1703
_journal_paper_doi 10.1039/D1GC03970A
_journal_volume 24
_journal_year 2022
_chemical_formula_moiety '2(C6 H16 N), S O4'
_chemical_formula_sum 'C12 H32 N2 O4 S'
_chemical_formula_weight 300.46
_chemical_name_systematic 'diisopropylammonium sulfate'
_space_group_IT_number 14
_space_group_name_Hall '-P 2yn'
_space_group_name_H-M_alt 'P 1 21/n 1'
_symmetry_cell_setting monoclinic
_symmetry_Int_Tables_number 14
_symmetry_space_group_name_Hall '-P 2yn'
_symmetry_space_group_name_H-M 'P 1 21/n 1'
_atom_sites_solution_hydrogens geom
_atom_sites_solution_primary direct
_atom_sites_solution_secondary difmap
_audit_creation_method SHELXL-97
_audit_update_record
;
2021-03-26 deposited with the CCDC.	2022-01-19 downloaded from the CCDC.
;
_cell_angle_alpha 90.00
_cell_angle_beta 95.202(2)
_cell_angle_gamma 90.00
_cell_formula_units_Z 4
_cell_length_a 8.7824(2)
_cell_length_b 8.82350(10)
_cell_length_c 22.0837(4)
_cell_measurement_reflns_used 10761
_cell_measurement_temperature 293(2)
_cell_measurement_theta_max 67.3160
_cell_measurement_theta_min 5.0470
_cell_volume 1704.25(5)
_computing_cell_refinement 'CrysAlisPro, Agilent Technologies, Version 1.171.36.24'
_computing_data_collection 'CrysAlisPro, Agilent Technologies, Version 1.171.36.24'
_computing_data_reduction 'CrysAlisPro, Agilent Technologies, Version 1.171.36.24'
_computing_molecular_graphics 'PLATON (Spek,2003), DIAMOND (Brandenburg, 2006)'
_computing_structure_refinement 'SHELXL-97 (Sheldrick, 2008)'
_computing_structure_solution 'SHELXS-97 (Sheldrick, 2008)'
_diffrn_ambient_temperature 293(2)
_diffrn_measured_fraction_theta_full 0.999
_diffrn_measured_fraction_theta_max 0.999
_diffrn_measurement_device_type 'Xcalibur, Sapphire3'
_diffrn_measurement_method '\w scans'
_diffrn_radiation_monochromator graphite
_diffrn_radiation_type CuK\a
_diffrn_radiation_wavelength 1.54184
_diffrn_reflns_av_R_equivalents 0.0328
_diffrn_reflns_av_sigmaI/netI 0.0151
_diffrn_reflns_limit_h_max 10
_diffrn_reflns_limit_h_min -10
_diffrn_reflns_limit_k_max 10
_diffrn_reflns_limit_k_min -10
_diffrn_reflns_limit_l_max 26
_diffrn_reflns_limit_l_min -26
_diffrn_reflns_number 25461
_diffrn_reflns_theta_full 67.23
_diffrn_reflns_theta_max 67.23
_diffrn_reflns_theta_min 5.27
_diffrn_source 'Enhance (Cu) X-ray Source'
_diffrn_standards_decay_% 0
_diffrn_standards_interval_count 0
_diffrn_standards_interval_time 0
_diffrn_standards_number 0
_exptl_absorpt_coefficient_mu 1.791
_exptl_absorpt_correction_T_max 1.00000
_exptl_absorpt_correction_T_min 0.08087
_exptl_absorpt_correction_type multi-scan
_exptl_absorpt_process_details
;
CrysAlisPro, Agilent Technologies,
Version 1.171.36.24
Empirical absorption correction using spherical harmonics,
implemented in SCALE3 ABSPACK scaling algorithm
;
_exptl_crystal_colour colorless
_exptl_crystal_density_diffrn 1.171
_exptl_crystal_density_method 'not measured'
_exptl_crystal_description tablet
_exptl_crystal_F_000 664
_exptl_crystal_size_max 0.55
_exptl_crystal_size_mid 0.48
_exptl_crystal_size_min 0.36
_refine_diff_density_max 0.441
_refine_diff_density_min -0.264
_refine_diff_density_rms 0.038
_refine_ls_extinction_coef 0.0217(8)
_refine_ls_extinction_expression Fc^*^=kFc[1+0.001xFc^2^\l^3^/sin(2\q)]^-1/4^
_refine_ls_extinction_method SHELXL
_refine_ls_goodness_of_fit_ref 1.035
_refine_ls_hydrogen_treatment mixed
_refine_ls_matrix_type full
_refine_ls_number_parameters 226
_refine_ls_number_reflns 3063
_refine_ls_number_restraints 1
_refine_ls_restrained_S_all 1.035
_refine_ls_R_factor_all 0.0366
_refine_ls_R_factor_gt 0.0349
_refine_ls_shift/su_max 0.000
_refine_ls_shift/su_mean 0.000
_refine_ls_structure_factor_coef Fsqd
_refine_ls_weighting_details 'calc w=1/[\s^2^(Fo^2^)+(0.0563P)^2^+0.5384P] where P=(Fo^2^+2Fc^2^)/3'
_refine_ls_weighting_scheme calc
_refine_ls_wR_factor_gt 0.0960
_refine_ls_wR_factor_ref 0.0979
_reflns_number_gt 2879
_reflns_number_total 3063
_reflns_threshold_expression >2sigma(I)
_cod_data_source_file d1gc03970a2.cif
_cod_data_source_block dipa
_cod_depositor_comments 'Adding full bibliography for 7244265.cif.'
_cod_original_sg_symbol_H-M 'P 21/n'
_cod_database_code 7244265

loop_
_symmetry_equiv_pos_as_xyz
'x, y, z'
'-x+1/2, y+1/2, -z+1/2'
'-x, -y, -z'
'x-1/2, -y-1/2, z-1/2'

loop_
_atom_site_label
_atom_site_type_symbol
_atom_site_fract_x
_atom_site_fract_y
_atom_site_fract_z
_atom_site_U_iso_or_equiv
_atom_site_adp_type
_atom_site_occupancy
_atom_site_symmetry_multiplicity
_atom_site_calc_flag
_atom_site_refinement_flags
_atom_site_disorder_assembly
_atom_site_disorder_group
N1 N 0.21373(15) 0.07331(15) 0.20077(6) 0.0336(3) Uani 1 1 d . . .
H1A H 0.227(2) 0.073(2) 0.2395(11) 0.054(6) Uiso 1 1 d . . .
H1B H 0.236(2) 0.167(2) 0.1854(9) 0.047(5) Uiso 1 1 d . . .
C2 C 0.04739(19) 0.04006(18) 0.18446(7) 0.0398(4) Uani 1 1 d . . .
H2A H 0.031(2) 0.044(2) 0.1410(9) 0.046(5) Uiso 1 1 d . . .
C3 C 0.0068(2) -0.1169(2) 0.20590(9) 0.0506(4) Uani 1 1 d . . .
H3A H 0.0585 -0.1917 0.1837 0.076 Uiso 1 1 calc R . .
H3B H -0.1017 -0.1318 0.1990 0.076 Uiso 1 1 calc R . .
H3C H 0.0378 -0.1265 0.2485 0.076 Uiso 1 1 calc R . .
C4 C -0.0431(2) 0.1631(2) 0.21274(9) 0.0534(4) Uani 1 1 d . . .
H4A H -0.0199 0.1623 0.2561 0.080 Uiso 1 1 calc R . .
H4B H -0.1504 0.1452 0.2032 0.080 Uiso 1 1 calc R . .
H4C H -0.0165 0.2599 0.1969 0.080 Uiso 1 1 calc R . .
C5 C 0.3280(2) -0.03598(18) 0.17959(8) 0.0421(4) Uani 1 1 d . . .
H5A H 0.307(2) -0.129(2) 0.1978(8) 0.045(5) Uiso 1 1 d . . .
C6 C 0.3097(3) -0.0520(3) 0.11118(10) 0.0689(6) Uani 1 1 d . . .
H6A H 0.2092 -0.0894 0.0986 0.103 Uiso 1 1 calc R . .
H6B H 0.3847 -0.1218 0.0987 0.103 Uiso 1 1 calc R . .
H6C H 0.3236 0.0450 0.0928 0.103 Uiso 1 1 calc R . .
C7 C 0.4852(2) 0.0201(2) 0.20319(11) 0.0600(5) Uani 1 1 d . . .
H7A H 0.5034 0.1173 0.1857 0.090 Uiso 1 1 calc R . .
H7B H 0.5611 -0.0506 0.1922 0.090 Uiso 1 1 calc R . .
H7C H 0.4908 0.0291 0.2467 0.090 Uiso 1 1 calc R . .
N11 N 0.80017(16) 0.54142(16) 0.04731(6) 0.0365(3) Uani 1 1 d D . .
H11A H 0.881(3) 0.514(2) 0.0618(10) 0.049(6) Uiso 1 1 d . . .
H11B H 0.789(2) 0.517(2) 0.0090(7) 0.046(5) Uiso 1 1 d D . .
C12 C 0.68243(18) 0.4464(2) 0.07547(8) 0.0477(4) Uani 1 1 d . . .
H12A H 0.587(3) 0.475(2) 0.0521(10) 0.059(6) Uiso 1 1 d . . .
C13 C 0.7199(2) 0.2818(2) 0.06468(10) 0.0615(5) Uani 1 1 d . . .
H13A H 0.8191 0.2587 0.0844 0.092 Uiso 1 1 calc R . .
H13B H 0.7198 0.2638 0.0218 0.092 Uiso 1 1 calc R . .
H13C H 0.6447 0.2184 0.0810 0.092 Uiso 1 1 calc R . .
C14 C 0.6774(3) 0.4834(3) 0.14192(10) 0.0720(7) Uani 1 1 d . . .
H14A H 0.7774 0.4707 0.1627 0.108 Uiso 1 1 calc R . .
H14B H 0.6068 0.4167 0.1593 0.108 Uiso 1 1 calc R . .
H14C H 0.6448 0.5864 0.1461 0.108 Uiso 1 1 calc R . .
C15 C 0.7899(2) 0.7096(2) 0.05318(8) 0.0483(4) Uani 1 1 d . . .
H15A H 0.800(2) 0.729(2) 0.0936(10) 0.054(5) Uiso 1 1 d . . .
C16 C 0.9228(2) 0.7778(3) 0.02351(10) 0.0659(6) Uani 1 1 d . . .
H16A H 1.0168 0.7351 0.0414 0.099 Uiso 1 1 calc R . .
H16B H 0.9240 0.8856 0.0295 0.099 Uiso 1 1 calc R . .
H16C H 0.9118 0.7560 -0.0193 0.099 Uiso 1 1 calc R . .
C17 C 0.6366(2) 0.7658(2) 0.02530(11) 0.0664(6) Uani 1 1 d . . .
H17A H 0.6234 0.7372 -0.0168 0.100 Uiso 1 1 calc R . .
H17B H 0.6326 0.8742 0.0286 0.100 Uiso 1 1 calc R . .
H17C H 0.5566 0.7217 0.0464 0.100 Uiso 1 1 calc R . .
S1 S 0.22167(4) 0.47868(4) 0.126328(14) 0.02870(16) Uani 1 1 d . . .
O1 O 0.2769(3) 0.5349(3) 0.06919(11) 0.0472(5) Uani 0.854(8) 1 d P A 1
O2 O 0.2981(4) 0.3337(2) 0.14375(12) 0.0505(5) Uani 0.854(8) 1 d P A 1
O3 O 0.0550(3) 0.4612(4) 0.11993(16) 0.0798(9) Uani 0.854(8) 1 d P A 1
O4 O 0.2669(4) 0.5878(2) 0.17515(7) 0.0531(7) Uani 0.854(8) 1 d P A 1
O1A O 0.305(2) 0.549(2) 0.0843(7) 0.0472(5) Uani 0.146(8) 1 d P A 2
O2A O 0.2461(18) 0.3278(17) 0.1332(8) 0.0505(5) Uani 0.146(8) 1 d P A 2
O3A O 0.075(2) 0.439(3) 0.0982(9) 0.0798(9) Uani 0.146(8) 1 d P A 2
O4A O 0.193(2) 0.5721(14) 0.1720(5) 0.0531(7) Uani 0.146(8) 1 d P A 2

loop_
_atom_site_aniso_label
_atom_site_aniso_U_11
_atom_site_aniso_U_22
_atom_site_aniso_U_33
_atom_site_aniso_U_23
_atom_site_aniso_U_13
_atom_site_aniso_U_12
N1 0.0429(7) 0.0306(6) 0.0274(6) 0.0012(5) 0.0036(5) -0.0008(5)
C2 0.0429(9) 0.0459(9) 0.0300(8) 0.0028(6) -0.0006(6) -0.0007(7)
C3 0.0512(9) 0.0451(9) 0.0556(10) -0.0041(8) 0.0048(8) -0.0114(8)
C4 0.0497(10) 0.0520(10) 0.0595(11) 0.0070(8) 0.0104(8) 0.0085(8)
C5 0.0496(9) 0.0305(8) 0.0477(9) 0.0018(7) 0.0121(7) 0.0032(6)
C6 0.0833(15) 0.0723(14) 0.0542(12) -0.0210(10) 0.0242(11) 0.0047(11)
C7 0.0461(10) 0.0524(11) 0.0822(15) 0.0076(10) 0.0096(10) 0.0039(8)
N11 0.0284(6) 0.0554(8) 0.0256(6) -0.0018(5) 0.0019(5) 0.0001(6)
C12 0.0299(8) 0.0768(12) 0.0365(9) 0.0087(8) 0.0033(6) -0.0046(8)
C13 0.0573(11) 0.0666(12) 0.0597(12) 0.0152(10) -0.0003(9) -0.0107(9)
C14 0.0619(13) 0.1165(19) 0.0410(11) 0.0073(11) 0.0228(9) -0.0009(12)
C15 0.0513(10) 0.0565(10) 0.0368(9) -0.0134(7) 0.0022(7) -0.0013(8)
C16 0.0601(12) 0.0621(12) 0.0747(14) 0.0007(10) 0.0011(10) -0.0164(10)
C17 0.0584(12) 0.0613(12) 0.0799(14) -0.0057(11) 0.0091(10) 0.0167(9)
S1 0.0311(2) 0.0327(2) 0.0219(2) 0.00245(12) 0.00010(13) -0.00019(12)
O1 0.0686(13) 0.0561(9) 0.0170(11) -0.0004(8) 0.0052(9) -0.0143(8)
O2 0.0472(13) 0.0330(7) 0.0715(12) 0.0149(7) 0.0070(10) 0.0059(9)
O3 0.0301(10) 0.1360(19) 0.0713(19) 0.0396(17) -0.0058(11) -0.0087(10)
O4 0.0835(19) 0.0466(8) 0.0287(6) -0.0096(5) 0.0033(9) -0.0111(10)
O1A 0.0686(13) 0.0561(9) 0.0170(11) -0.0004(8) 0.0052(9) -0.0143(8)
O2A 0.0472(13) 0.0330(7) 0.0715(12) 0.0149(7) 0.0070(10) 0.0059(9)
O3A 0.0301(10) 0.1360(19) 0.0713(19) 0.0396(17) -0.0058(11) -0.0087(10)
O4A 0.0835(19) 0.0466(8) 0.0287(6) -0.0096(5) 0.0033(9) -0.0111(10)

loop_
_atom_type_symbol
_atom_type_description
_atom_type_scat_dispersion_real
_atom_type_scat_dispersion_imag
_atom_type_scat_source
C C 0.0181 0.0091 'International Tables Vol C Tables 4.2.6.8 and 6.1.1.4'
H H 0.0000 0.0000 'International Tables Vol C Tables 4.2.6.8 and 6.1.1.4'
N N 0.0311 0.0180 'International Tables Vol C Tables 4.2.6.8 and 6.1.1.4'
O O 0.0492 0.0322 'International Tables Vol C Tables 4.2.6.8 and 6.1.1.4'
S S 0.3331 0.5567 'International Tables Vol C Tables 4.2.6.8 and 6.1.1.4'

loop_
_geom_angle_atom_site_label_1
_geom_angle_atom_site_label_2
_geom_angle_atom_site_label_3
_geom_angle
_geom_angle_site_symmetry_1
_geom_angle_site_symmetry_3
_geom_angle_publ_flag
C5 N1 C2 117.67(13) . . ?
C5 N1 H1A 106.1(14) . . ?
C2 N1 H1A 106.5(14) . . ?
C5 N1 H1B 107.0(12) . . ?
C2 N1 H1B 108.7(11) . . ?
H1A N1 H1B 110.9(18) . . ?
N1 C2 C4 107.27(13) . . ?
N1 C2 C3 110.78(13) . . ?
C4 C2 C3 112.28(14) . . ?
N1 C2 H2A 106.9(11) . . ?
C4 C2 H2A 110.6(11) . . ?
C3 C2 H2A 108.9(11) . . ?
C2 C3 H3A 109.5 . . ?
C2 C3 H3B 109.5 . . ?
H3A C3 H3B 109.5 . . ?
C2 C3 H3C 109.5 . . ?
H3A C3 H3C 109.5 . . ?
H3B C3 H3C 109.5 . . ?
C2 C4 H4A 109.5 . . ?
C2 C4 H4B 109.5 . . ?
H4A C4 H4B 109.5 . . ?
C2 C4 H4C 109.5 . . ?
H4A C4 H4C 109.5 . . ?
H4B C4 H4C 109.5 . . ?
N1 C5 C6 111.04(15) . . ?
N1 C5 C7 107.36(14) . . ?
C6 C5 C7 112.69(17) . . ?
N1 C5 H5A 105.6(11) . . ?
C6 C5 H5A 109.7(11) . . ?
C7 C5 H5A 110.2(11) . . ?
C5 C6 H6A 109.5 . . ?
C5 C6 H6B 109.5 . . ?
H6A C6 H6B 109.5 . . ?
C5 C6 H6C 109.5 . . ?
H6A C6 H6C 109.5 . . ?
H6B C6 H6C 109.5 . . ?
C5 C7 H7A 109.5 . . ?
C5 C7 H7B 109.5 . . ?
H7A C7 H7B 109.5 . . ?
C5 C7 H7C 109.5 . . ?
H7A C7 H7C 109.5 . . ?
H7B C7 H7C 109.5 . . ?
C15 N11 C12 117.87(14) . . ?
C15 N11 H11A 109.2(14) . . ?
C12 N11 H11A 106.6(15) . . ?
C15 N11 H11B 109.3(12) . . ?
C12 N11 H11B 103.8(12) . . ?
H11A N11 H11B 109.7(19) . . ?
C14 C12 N11 111.25(16) . . ?
C14 C12 C13 112.79(17) . . ?
N11 C12 C13 107.55(14) . . ?
C14 C12 H12A 111.0(13) . . ?
N11 C12 H12A 103.1(12) . . ?
C13 C12 H12A 110.7(12) . . ?
C12 C13 H13A 109.5 . . ?
C12 C13 H13B 109.5 . . ?
H13A C13 H13B 109.5 . . ?
C12 C13 H13C 109.5 . . ?
H13A C13 H13C 109.5 . . ?
H13B C13 H13C 109.5 . . ?
C12 C14 H14A 109.5 . . ?
C12 C14 H14B 109.5 . . ?
H14A C14 H14B 109.5 . . ?
C12 C14 H14C 109.5 . . ?
H14A C14 H14C 109.5 . . ?
H14B C14 H14C 109.5 . . ?
N11 C15 C17 110.43(15) . . ?
N11 C15 C16 107.61(15) . . ?
C17 C15 C16 112.70(18) . . ?
N11 C15 H15A 106.0(13) . . ?
C17 C15 H15A 110.2(12) . . ?
C16 C15 H15A 109.7(12) . . ?
C15 C16 H16A 109.5 . . ?
C15 C16 H16B 109.5 . . ?
H16A C16 H16B 109.5 . . ?
C15 C16 H16C 109.5 . . ?
H16A C16 H16C 109.5 . . ?
H16B C16 H16C 109.5 . . ?
C15 C17 H17A 109.5 . . ?
C15 C17 H17B 109.5 . . ?
H17A C17 H17B 109.5 . . ?
C15 C17 H17C 109.5 . . ?
H17A C17 H17C 109.5 . . ?
H17B C17 H17C 109.5 . . ?
O4A S1 O2A 123.8(9) . . ?
O4A S1 O1A 112.1(9) . . ?
O2A S1 O1A 115.3(11) . . ?
O4A S1 O3A 105.0(10) . . ?
O2A S1 O3A 86.2(13) . . ?
O1A S1 O3A 109.3(9) . . ?
O3 S1 O4 109.88(14) . . ?
O3 S1 O1 110.80(12) . . ?
O4 S1 O1 108.56(10) . . ?
O3 S1 O2 111.08(19) . . ?
O4 S1 O2 106.79(18) . . ?
O1 S1 O2 109.62(14) . . ?

loop_
_geom_bond_atom_site_label_1
_geom_bond_atom_site_label_2
_geom_bond_distance
_geom_bond_site_symmetry_2
_geom_bond_publ_flag
N1 C5 1.497(2) . ?
N1 C2 1.502(2) . ?
N1 H1A 0.85(2) . ?
N1 H1B 0.92(2) . ?
C2 C4 1.514(2) . ?
C2 C3 1.516(2) . ?
C2 H2A 0.96(2) . ?
C3 H3A 0.9600 . ?
C3 H3B 0.9600 . ?
C3 H3C 0.9600 . ?
C4 H4A 0.9600 . ?
C4 H4B 0.9600 . ?
C4 H4C 0.9600 . ?
C5 C6 1.511(3) . ?
C5 C7 1.514(3) . ?
C5 H5A 0.94(2) . ?
C6 H6A 0.9600 . ?
C6 H6B 0.9600 . ?
C6 H6C 0.9600 . ?
C7 H7A 0.9600 . ?
C7 H7B 0.9600 . ?
C7 H7C 0.9600 . ?
N11 C15 1.493(2) . ?
N11 C12 1.509(2) . ?
N11 H11A 0.79(2) . ?
N11 H11B 0.870(15) . ?
C12 C14 1.508(3) . ?
C12 C13 1.513(3) . ?
C12 H12A 0.98(2) . ?
C13 H13A 0.9600 . ?
C13 H13B 0.9600 . ?
C13 H13C 0.9600 . ?
C14 H14A 0.9600 . ?
C14 H14B 0.9600 . ?
C14 H14C 0.9600 . ?
C15 C17 1.512(3) . ?
C15 C16 1.514(3) . ?
C15 H15A 0.91(2) . ?
C16 H16A 0.9600 . ?
C16 H16B 0.9600 . ?
C16 H16C 0.9600 . ?
C17 H17A 0.9600 . ?
C17 H17B 0.9600 . ?
C17 H17C 0.9600 . ?
S1 O4A 1.344(11) . ?
S1 O2A 1.354(15) . ?
S1 O1A 1.377(17) . ?
S1 O3A 1.424(19) . ?
S1 O3 1.466(2) . ?
S1 O4 1.473(2) . ?
S1 O1 1.478(2) . ?
S1 O2 1.479(2) . ?

loop_
_geom_torsion_atom_site_label_1
_geom_torsion_atom_site_label_2
_geom_torsion_atom_site_label_3
_geom_torsion_atom_site_label_4
_geom_torsion
_geom_torsion_site_symmetry_1
_geom_torsion_site_symmetry_2
_geom_torsion_site_symmetry_3
_geom_torsion_site_symmetry_4
_geom_torsion_publ_flag
C5 N1 C2 C4 178.09(14) . . . . ?
C5 N1 C2 C3 55.23(18) . . . . ?
C2 N1 C5 C6 58.01(19) . . . . ?
C2 N1 C5 C7 -178.39(14) . . . . ?
C15 N11 C12 C14 -54.6(2) . . . . ?
C15 N11 C12 C13 -178.62(15) . . . . ?
C12 N11 C15 C17 -58.6(2) . . . . ?
C12 N11 C15 C16 177.97(15) . . . . ?
